data_1558133
loop_
_publ_author_name
'Zhao, Zhifei'
'Bagdi, Prasanta Ray'
'Yang, Shuang'
'Liu, Jinggong'
'Cotman, Andrej Emanuel'
'Xu, Weici'
'Fang, Xinqiang'

_publ_section_title
;
 Correction to Stereodivergent Access to Enantioenriched Epoxy Alcohols
 with Three Stereogenic Centers via Ruthenium-Catalyzed Transfer
 Hydrogenation
;
_journal_name_full 'Organic Letters'
_journal_paper_doi 10.1021/acs.orglett.0c01610
_journal_year 2020
_chemical_absolute_configuration ad
_chemical_formula_moiety 'C20 H26 N0 O5 S'
_chemical_formula_sum 'C20 H26 N0 O5 S'
_chemical_formula_weight 380.48
_space_group_crystal_system monoclinic
_space_group_IT_number 4
_space_group_name_Hall 'P 2yb'
_space_group_name_H-M_alt 'P 1 21 1'
_atom_sites_solution_hydrogens geom
_audit_creation_method SHELXL-2016/6
_cell_angle_alpha 90
_cell_angle_beta 98.188(3)
_cell_angle_gamma 90
_cell_formula_units_Z 2
_cell_length_a 6.7030(5)
_cell_length_b 8.4049(6)
_cell_length_c 17.5344(14)
_cell_measurement_reflns_used 9868
_cell_measurement_temperature 230(2)
_cell_measurement_theta_max 28.71
_cell_measurement_theta_min 2.35
_cell_volume 977.78(13)
_computing_structure_refinement 'SHELXL-2016/6 (Sheldrick, 2016)'
_computing_structure_solution 'SHELXT 2014/5 (Sheldrick, 2014)'
_diffrn_ambient_temperature 230(2)
_diffrn_measured_fraction_theta_full 0.997
_diffrn_measured_fraction_theta_max 0.997
_diffrn_measurement_device_type 'Bruker APEX-II CCD'
_diffrn_measurement_method '\f and \w scans'
_diffrn_radiation_type MoK\a
_diffrn_radiation_wavelength 0.71073
_diffrn_reflns_av_R_equivalents 0.0333
_diffrn_reflns_av_unetI/netI 0.0248
_diffrn_reflns_Laue_measured_fraction_full 0.997
_diffrn_reflns_Laue_measured_fraction_max 0.997
_diffrn_reflns_limit_h_max 9
_diffrn_reflns_limit_h_min -9
_diffrn_reflns_limit_k_max 11
_diffrn_reflns_limit_k_min -11
_diffrn_reflns_limit_l_max 23
_diffrn_reflns_limit_l_min -23
_diffrn_reflns_number 27886
_diffrn_reflns_point_group_measured_fraction_full 0.997
_diffrn_reflns_point_group_measured_fraction_max 0.997
_diffrn_reflns_theta_full 25.242
_diffrn_reflns_theta_max 28.715
_diffrn_reflns_theta_min 3.070
_exptl_absorpt_coefficient_mu 0.193
_exptl_absorpt_correction_type none
_exptl_crystal_colour colorless
_exptl_crystal_density_diffrn 1.292
_exptl_crystal_description block
_exptl_crystal_F_000 408
_exptl_crystal_size_max 0.1
_exptl_crystal_size_mid 0.1
_exptl_crystal_size_min 0.1
_refine_diff_density_max 0.472
_refine_diff_density_min -0.201
_refine_diff_density_rms 0.040
_refine_ls_abs_structure_details
;
 Flack x determined using 1944 quotients [(I+)-(I-)]/[(I+)+(I-)]
 (Parsons, Flack and Wagner, Acta Cryst. B69 (2013) 249-259).
;
_refine_ls_abs_structure_Flack 0.05(2)
_refine_ls_extinction_method none
_refine_ls_goodness_of_fit_ref 1.002
_refine_ls_hydrogen_treatment constr
_refine_ls_matrix_type full
_refine_ls_number_parameters 238
_refine_ls_number_reflns 5054
_refine_ls_number_restraints 1
_refine_ls_restrained_S_all 1.002
_refine_ls_R_factor_all 0.0466
_refine_ls_R_factor_gt 0.0410
_refine_ls_shift/su_max 0.030
_refine_ls_shift/su_mean 0.004
_refine_ls_structure_factor_coef Fsqd
_refine_ls_weighting_details 'w=1/[\s^2^(Fo^2^)+(0.0815P)^2^+0.1299P] where P=(Fo^2^+2Fc^2^)/3'
_refine_ls_weighting_scheme calc
_refine_ls_wR_factor_gt 0.1159
_refine_ls_wR_factor_ref 0.1218
_reflns_Friedel_coverage 0.875
_reflns_Friedel_fraction_full 0.997
_reflns_Friedel_fraction_max 0.997
_reflns_number_gt 4591
_reflns_number_total 5054
_reflns_threshold_expression 'I > 2\s(I)'
_cod_data_source_file ol0c01610_si_002.cif
_cod_data_source_block mo_zzftry1_0m
_cod_original_sg_symbol_H-M 'P 21'
_cod_database_code 1558133
_shelx_shelxl_version_number 2016/6
_shelx_space_group_comment
;
The symmetry employed for this shelxl refinement is uniquely defined
by the following loop, which should always be used as a source of
symmetry information in preference to the above space-group names.
They are only intended as comments.
;

loop_
_space_group_symop_operation_xyz
'x, y, z'
'-x, y+1/2, -z'

loop_
_atom_site_label
_atom_site_type_symbol
_atom_site_fract_x
_atom_site_fract_y
_atom_site_fract_z
_atom_site_U_iso_or_equiv
_atom_site_adp_type
_atom_site_occupancy
_atom_site_site_symmetry_order
_atom_site_calc_flag
_atom_site_refinement_flags_posn
_atom_site_refinement_flags_adp
_atom_site_refinement_flags_occupancy
_atom_site_disorder_assembly
_atom_site_disorder_group
C1 C 0.1315(11) 0.4443(8) 0.6160(3) 0.0990(18) Uani 1 1 d . . . . .
H1 H 0.081988 0.439978 0.663459 0.119 Uiso 1 1 calc R U . . .
C2 C 0.0293(13) 0.5224(12) 0.5565(3) 0.135(3) Uani 1 1 d . . . . .
H16 H -0.088853 0.577102 0.563812 0.162 Uiso 1 1 calc R U . . .
C16 C 0.7585(4) 0.5087(3) 0.21036(15) 0.0347(5) Uani 1 1 d . . . . .
H10 H 0.652802 0.565282 0.232715 0.042 Uiso 1 1 calc R U . . .
H11 H 0.874776 0.498729 0.250805 0.042 Uiso 1 1 calc R U . . .
C3 C 0.0912(11) 0.5254(8) 0.4849(3) 0.105(2) Uani 1 1 d . . . . .
H17 H 0.011759 0.575792 0.443303 0.126 Uiso 1 1 calc R U . . .
C4 C 0.2712(7) 0.4537(5) 0.4746(2) 0.0645(10) Uani 1 1 d . . . . .
C5 C 0.3810(7) 0.3770(6) 0.5367(2) 0.0694(11) Uani 1 1 d . . . . .
H18 H 0.504811 0.328887 0.531444 0.083 Uiso 1 1 calc R U . . .
C18 C 1.0008(3) 0.7184(3) 0.17650(15) 0.0314(5) Uani 1 1 d . . . . .
C22 C 0.8950(4) 0.6629(3) 0.01487(15) 0.0341(5) Uani 1 1 d . . . . .
H6 H 1.028695 0.679843 -0.000152 0.041 Uiso 1 1 calc R U . . .
H5 H 0.798960 0.638507 -0.031189 0.041 Uiso 1 1 calc R U . . .
C6 C 0.3074(9) 0.3713(6) 0.6073(2) 0.0826(14) Uani 1 1 d . . . . .
H15 H 0.380135 0.316620 0.649084 0.099 Uiso 1 1 calc R U . . .
O15 O 0.8338(5) 0.2194(3) 0.1685(2) 0.0717(8) Uani 1 1 d . . . . .
C7 C 0.3307(7) 0.4560(5) 0.3962(2) 0.0604(9) Uani 1 1 d . . . . .
H21 H 0.234756 0.510498 0.356529 0.072 Uiso 1 1 calc R U . . .
C21 C 0.8269(3) 0.8085(3) 0.05737(13) 0.0298(4) Uani 1 1 d . . . . .
H3 H 0.774787 0.897462 0.023196 0.036 Uiso 1 1 calc R U . . .
C11 C 0.2815(6) 0.1432(6) 0.2674(2) 0.0714(12) Uani 1 1 d . . . . .
H14 H 0.268564 0.115754 0.213194 0.107 Uiso 1 1 calc R U . . .
H12 H 0.149204 0.164788 0.281319 0.107 Uiso 1 1 calc R U . . .
H13 H 0.342774 0.055228 0.298047 0.107 Uiso 1 1 calc R U . . .
C10 C 0.4117(5) 0.2884(4) 0.28238(17) 0.0481(7) Uani 1 1 d . . . . .
H23 H 0.351448 0.379906 0.251785 0.058 Uiso 1 1 calc R U . . .
C23 C 0.8996(4) 0.5281(3) 0.07596(15) 0.0325(5) Uani 1 1 d . . . . .
H7 H 1.036920 0.487731 0.090604 0.039 Uiso 1 1 calc R U . . .
H4 H 0.811659 0.439663 0.056331 0.039 Uiso 1 1 calc R U . . .
O8 O 0.5390(5) 0.4779(4) 0.38897(18) 0.0728(8) Uani 1 1 d . . . . .
O19 O 1.1202(3) 0.6943(3) 0.23389(14) 0.0539(6) Uani 1 1 d . . . . .
C25 C 0.6695(3) 0.7363(3) 0.10516(13) 0.0256(4) Uani 1 1 d . . . . .
C24 C 0.8205(3) 0.6110(3) 0.14602(13) 0.0262(4) Uani 1 1 d . . . . .
O12 O 0.6134(3) 0.2517(3) 0.26290(13) 0.0463(5) Uani 1 1 d . . . . .
S13 S 0.66942(10) 0.31541(8) 0.18450(4) 0.03857(17) Uani 1 1 d . . . . .
O14 O 0.4945(3) 0.3226(3) 0.12842(11) 0.0514(5) Uani 1 1 d . . . . .
C20 C 1.0013(3) 0.8541(3) 0.11997(15) 0.0330(5) Uani 1 1 d . . . . .
H8 H 1.129322 0.859791 0.099176 0.040 Uiso 1 1 calc R U . . .
H9 H 0.976151 0.956249 0.143838 0.040 Uiso 1 1 calc R U . . .
C9 C 0.4475(5) 0.3289(5) 0.36735(18) 0.0503(7) Uani 1 1 d . . . . .
H22 H 0.485250 0.239043 0.403023 0.060 Uiso 1 1 calc R U . . .
C26 C 0.4857(3) 0.6662(3) 0.05415(15) 0.0354(5) Uani 1 1 d . . . . .
H28 H 0.395202 0.619343 0.086398 0.053 Uiso 1 1 calc R U . . .
H26 H 0.529652 0.585053 0.020900 0.053 Uiso 1 1 calc R U . . .
H27 H 0.416053 0.749936 0.022880 0.053 Uiso 1 1 calc R U . . .
C27 C 0.5934(4) 0.8537(3) 0.16140(17) 0.0363(6) Uani 1 1 d . . . . .
H25 H 0.528128 0.942928 0.132909 0.055 Uiso 1 1 calc R U . . .
H2 H 0.706302 0.891945 0.197549 0.055 Uiso 1 1 calc R U . . .
H24 H 0.497628 0.800616 0.189336 0.055 Uiso 1 1 calc R U . . .

loop_
_atom_site_aniso_label
_atom_site_aniso_U_11
_atom_site_aniso_U_22
_atom_site_aniso_U_33
_atom_site_aniso_U_23
_atom_site_aniso_U_13
_atom_site_aniso_U_12
C1 0.141(5) 0.109(4) 0.051(2) -0.009(2) 0.030(3) 0.031(4)
C2 0.170(7) 0.171(8) 0.070(3) 0.001(4) 0.033(4) 0.091(6)
C16 0.0440(13) 0.0285(11) 0.0313(12) 0.0014(9) 0.0047(10) -0.0097(10)
C3 0.145(5) 0.114(5) 0.057(2) 0.007(3) 0.016(3) 0.068(4)
C4 0.099(3) 0.0518(19) 0.0424(17) -0.0052(15) 0.0103(18) 0.0029(19)
C5 0.091(3) 0.071(2) 0.0450(19) -0.0055(17) 0.0058(18) 0.012(2)
C18 0.0275(10) 0.0294(11) 0.0367(12) -0.0006(9) 0.0026(9) -0.0039(8)
C22 0.0330(11) 0.0369(12) 0.0350(12) 0.0005(10) 0.0140(9) 0.0016(10)
C6 0.129(4) 0.076(3) 0.0418(19) -0.0014(18) 0.007(2) 0.023(3)
O15 0.0780(17) 0.0336(12) 0.114(2) 0.0081(13) 0.0504(17) 0.0082(11)
C7 0.079(2) 0.0530(19) 0.0491(18) 0.0035(15) 0.0094(17) 0.0046(17)
C21 0.0258(9) 0.0282(10) 0.0369(11) 0.0070(10) 0.0094(8) 0.0015(9)
C11 0.057(2) 0.095(3) 0.065(2) -0.026(2) 0.0209(17) -0.032(2)
C10 0.0514(15) 0.054(2) 0.0416(14) 0.0100(12) 0.0140(12) -0.0025(13)
C23 0.0344(12) 0.0272(11) 0.0375(12) -0.0024(9) 0.0104(10) 0.0033(9)
O8 0.088(2) 0.0573(16) 0.0740(18) -0.0103(14) 0.0153(15) -0.0242(15)
O19 0.0462(11) 0.0589(14) 0.0505(12) 0.0097(10) -0.0141(10) -0.0142(10)
C25 0.0225(9) 0.0252(10) 0.0298(10) -0.0006(8) 0.0059(8) -0.0001(8)
C24 0.0266(10) 0.0227(10) 0.0290(10) -0.0006(8) 0.0031(8) -0.0016(8)
O12 0.0491(11) 0.0407(10) 0.0499(12) 0.0162(9) 0.0099(9) -0.0046(9)
S13 0.0477(3) 0.0247(3) 0.0462(3) 0.0011(3) 0.0164(3) -0.0055(3)
O14 0.0647(13) 0.0532(12) 0.0366(9) -0.0046(10) 0.0079(9) -0.0279(12)
C20 0.0282(10) 0.0253(11) 0.0462(14) 0.0011(9) 0.0080(10) -0.0035(8)
C9 0.0574(16) 0.0462(16) 0.0462(14) 0.0060(14) 0.0039(12) -0.0039(15)
C26 0.0249(10) 0.0419(13) 0.0384(13) 0.0007(10) 0.0014(9) -0.0025(9)
C27 0.0339(11) 0.0294(13) 0.0484(14) -0.0061(9) 0.0151(10) 0.0029(9)

loop_
_atom_type_symbol
_atom_type_description
_atom_type_scat_dispersion_real
_atom_type_scat_dispersion_imag
_atom_type_scat_source
C C 0.0033 0.0016 'International Tables Vol C Tables 4.2.6.8 and 6.1.1.4'
H H 0.0000 0.0000 'International Tables Vol C Tables 4.2.6.8 and 6.1.1.4'
N N 0.0061 0.0033 'International Tables Vol C Tables 4.2.6.8 and 6.1.1.4'
O O 0.0106 0.0060 'International Tables Vol C Tables 4.2.6.8 and 6.1.1.4'
S S 0.1246 0.1234 'International Tables Vol C Tables 4.2.6.8 and 6.1.1.4'

loop_
_geom_angle_atom_site_label_1
_geom_angle_atom_site_label_2
_geom_angle_atom_site_label_3
_geom_angle
_geom_angle_site_symmetry_1
_geom_angle_site_symmetry_3
_geom_angle_publ_flag
C2 C1 C6 119.5(5) . . ?
C2 C1 H1 120.2 . . ?
C6 C1 H1 120.2 . . ?
C1 C2 C3 122.2(6) . . ?
C1 C2 H16 118.9 . . ?
C3 C2 H16 118.9 . . ?
C24 C16 S13 116.54(17) . . ?
C24 C16 H10 108.2 . . ?
S13 C16 H10 108.2 . . ?
C24 C16 H11 108.2 . . ?
S13 C16 H11 108.2 . . ?
H10 C16 H11 107.3 . . ?
C2 C3 C4 119.5(5) . . ?
C2 C3 H17 120.3 . . ?
C4 C3 H17 120.3 . . ?
C5 C4 C3 118.4(4) . . ?
C5 C4 C7 123.5(4) . . ?
C3 C4 C7 118.0(4) . . ?
C4 C5 C6 119.9(4) . . ?
C4 C5 H18 120.1 . . ?
C6 C5 H18 120.1 . . ?
O19 C18 C20 127.5(2) . . ?
O19 C18 C24 125.7(2) . . ?
C20 C18 C24 106.81(19) . . ?
C21 C22 C23 102.98(19) . . ?
C21 C22 H6 111.2 . . ?
C23 C22 H6 111.2 . . ?
C21 C22 H5 111.2 . . ?
C23 C22 H5 111.2 . . ?
H6 C22 H5 109.1 . . ?
C1 C6 C5 120.4(4) . . ?
C1 C6 H15 119.8 . . ?
C5 C6 H15 119.8 . . ?
O8 C7 C9 59.0(2) . . ?
O8 C7 C4 118.5(3) . . ?
C9 C7 C4 122.7(3) . . ?
O8 C7 H21 115.0 . . ?
C9 C7 H21 115.0 . . ?
C4 C7 H21 115.0 . . ?
C22 C21 C20 107.31(19) . . ?
C22 C21 C25 102.8(2) . . ?
C20 C21 C25 102.56(18) . . ?
C22 C21 H3 114.3 . . ?
C20 C21 H3 114.3 . . ?
C25 C21 H3 114.3 . . ?
C10 C11 H14 109.5 . . ?
C10 C11 H12 109.5 . . ?
H14 C11 H12 109.5 . . ?
C10 C11 H13 109.5 . . ?
H14 C11 H13 109.5 . . ?
H12 C11 H13 109.5 . . ?
O12 C10 C11 108.6(3) . . ?
O12 C10 C9 104.7(3) . . ?
C11 C10 C9 111.2(3) . . ?
O12 C10 H23 110.8 . . ?
C11 C10 H23 110.8 . . ?
C9 C10 H23 110.8 . . ?
C22 C23 C24 103.84(19) . . ?
C22 C23 H7 111.0 . . ?
C24 C23 H7 111.0 . . ?
C22 C23 H4 111.0 . . ?
C24 C23 H4 111.0 . . ?
H7 C23 H4 109.0 . . ?
C9 O8 C7 61.4(2) . . ?
C26 C25 C27 108.01(19) . . ?
C26 C25 C21 112.62(19) . . ?
C27 C25 C21 114.03(19) . . ?
C26 C25 C24 115.02(19) . . ?
C27 C25 C24 113.10(19) . . ?
C21 C25 C24 93.75(16) . . ?
C16 C24 C18 110.91(19) . . ?
C16 C24 C25 119.55(19) . . ?
C18 C24 C25 100.91(17) . . ?
C16 C24 C23 119.2(2) . . ?
C18 C24 C23 101.28(18) . . ?
C25 C24 C23 102.10(18) . . ?
C10 O12 S13 118.22(18) . . ?
O14 S13 O15 118.20(18) . . ?
O14 S13 O12 110.13(12) . . ?
O15 S13 O12 105.50(15) . . ?
O14 S13 C16 110.72(14) . . ?
O15 S13 C16 109.19(15) . . ?
O12 S13 C16 101.73(12) . . ?
C18 C20 C21 102.00(18) . . ?
C18 C20 H8 111.4 . . ?
C21 C20 H8 111.4 . . ?
C18 C20 H9 111.4 . . ?
C21 C20 H9 111.4 . . ?
H8 C20 H9 109.2 . . ?
O8 C9 C7 59.6(3) . . ?
O8 C9 C10 117.5(3) . . ?
C7 C9 C10 119.3(3) . . ?
O8 C9 H22 116.2 . . ?
C7 C9 H22 116.2 . . ?
C10 C9 H22 116.2 . . ?
C25 C26 H28 109.5 . . ?
C25 C26 H26 109.5 . . ?
H28 C26 H26 109.5 . . ?
C25 C26 H27 109.5 . . ?
H28 C26 H27 109.5 . . ?
H26 C26 H27 109.5 . . ?
C25 C27 H25 109.5 . . ?
C25 C27 H2 109.5 . . ?
H25 C27 H2 109.5 . . ?
C25 C27 H24 109.5 . . ?
H25 C27 H24 109.5 . . ?
H2 C27 H24 109.5 . . ?

loop_
_geom_bond_atom_site_label_1
_geom_bond_atom_site_label_2
_geom_bond_distance
_geom_bond_site_symmetry_2
_geom_bond_publ_flag
C1 C2 1.335(9) . ?
C1 C6 1.356(8) . ?
C1 H1 0.9400 . ?
C2 C3 1.379(8) . ?
C2 H16 0.9400 . ?
C16 C24 1.523(3) . ?
C16 S13 1.768(3) . ?
C16 H10 0.9800 . ?
C16 H11 0.9800 . ?
C3 C4 1.383(7) . ?
C3 H17 0.9400 . ?
C4 C5 1.384(6) . ?
C4 C7 1.485(5) . ?
C5 C6 1.397(6) . ?
C5 H18 0.9400 . ?
C18 O19 1.210(3) . ?
C18 C20 1.512(3) . ?
C18 C24 1.542(3) . ?
C22 C21 1.536(4) . ?
C22 C23 1.557(4) . ?
C22 H6 0.9800 . ?
C22 H5 0.9800 . ?
C6 H15 0.9400 . ?
O15 S13 1.426(3) . ?
C7 O8 1.431(5) . ?
C7 C9 1.457(5) . ?
C7 H21 0.9900 . ?
C21 C20 1.534(3) . ?
C21 C25 1.561(3) . ?
C21 H3 0.9900 . ?
C11 C10 1.502(5) . ?
C11 H14 0.9700 . ?
C11 H12 0.9700 . ?
C11 H13 0.9700 . ?
C10 O12 1.474(4) . ?
C10 C9 1.514(4) . ?
C10 H23 0.9900 . ?
C23 C24 1.569(3) . ?
C23 H7 0.9800 . ?
C23 H4 0.9800 . ?
O8 C9 1.422(5) . ?
C25 C26 1.533(3) . ?
C25 C27 1.533(3) . ?
C25 C24 1.562(3) . ?
O12 S13 1.570(2) . ?
S13 O14 1.420(2) . ?
C20 H8 0.9800 . ?
C20 H9 0.9800 . ?
C9 H22 0.9900 . ?
C26 H28 0.9700 . ?
C26 H26 0.9700 . ?
C26 H27 0.9700 . ?
C27 H25 0.9700 . ?
C27 H2 0.9700 . ?
C27 H24 0.9700 . ?

loop_
_geom_torsion_atom_site_label_1
_geom_torsion_atom_site_label_2
_geom_torsion_atom_site_label_3
_geom_torsion_atom_site_label_4
_geom_torsion
_geom_torsion_site_symmetry_1
_geom_torsion_site_symmetry_2
_geom_torsion_site_symmetry_3
_geom_torsion_site_symmetry_4
_geom_torsion_publ_flag
C6 C1 C2 C3 3.2(14) . . . . ?
C1 C2 C3 C4 -4.0(14) . . . . ?
C2 C3 C4 C5 1.7(10) . . . . ?
C2 C3 C4 C7 178.6(7) . . . . ?
C3 C4 C5 C6 1.0(8) . . . . ?
C7 C4 C5 C6 -175.6(5) . . . . ?
C2 C1 C6 C5 -0.3(11) . . . . ?
C4 C5 C6 C1 -1.8(8) . . . . ?
C5 C4 C7 O8 -41.3(6) . . . . ?
C3 C4 C7 O8 142.0(5) . . . . ?
C5 C4 C7 C9 28.3(7) . . . . ?
C3 C4 C7 C9 -148.4(5) . . . . ?
C23 C22 C21 C20 70.2(2) . . . . ?
C23 C22 C21 C25 -37.6(2) . . . . ?
C21 C22 C23 C24 3.2(2) . . . . ?
C4 C7 O8 C9 113.0(4) . . . . ?
C22 C21 C25 C26 -63.3(2) . . . . ?
C20 C21 C25 C26 -174.6(2) . . . . ?
C22 C21 C25 C27 173.2(2) . . . . ?
C20 C21 C25 C27 61.9(2) . . . . ?
C22 C21 C25 C24 55.8(2) . . . . ?
C20 C21 C25 C24 -55.5(2) . . . . ?
S13 C16 C24 C18 -145.27(18) . . . . ?
S13 C16 C24 C25 98.0(2) . . . . ?
S13 C16 C24 C23 -28.3(3) . . . . ?
O19 C18 C24 C16 22.5(4) . . . . ?
C20 C18 C24 C16 -159.1(2) . . . . ?
O19 C18 C24 C25 150.2(3) . . . . ?
C20 C18 C24 C25 -31.4(2) . . . . ?
O19 C18 C24 C23 -104.9(3) . . . . ?
C20 C18 C24 C23 73.5(2) . . . . ?
C26 C25 C24 C16 -69.6(3) . . . . ?
C27 C25 C24 C16 55.1(3) . . . . ?
C21 C25 C24 C16 173.3(2) . . . . ?
C26 C25 C24 C18 168.59(19) . . . . ?
C27 C25 C24 C18 -66.7(2) . . . . ?
C21 C25 C24 C18 51.5(2) . . . . ?
C26 C25 C24 C23 64.4(2) . . . . ?
C27 C25 C24 C23 -170.86(19) . . . . ?
C21 C25 C24 C23 -52.72(19) . . . . ?
C22 C23 C24 C16 166.3(2) . . . . ?
C22 C23 C24 C18 -71.9(2) . . . . ?
C22 C23 C24 C25 32.0(2) . . . . ?
C11 C10 O12 S13 102.4(3) . . . . ?
C9 C10 O12 S13 -138.8(2) . . . . ?
C10 O12 S13 O14 -31.5(3) . . . . ?
C10 O12 S13 O15 -160.1(2) . . . . ?
C10 O12 S13 C16 85.9(2) . . . . ?
C24 C16 S13 O14 -60.7(2) . . . . ?
C24 C16 S13 O15 71.1(2) . . . . ?
C24 C16 S13 O12 -177.71(18) . . . . ?
O19 C18 C20 C21 174.8(3) . . . . ?
C24 C18 C20 C21 -3.6(2) . . . . ?
C22 C21 C20 C18 -70.2(2) . . . . ?
C25 C21 C20 C18 37.7(2) . . . . ?
C7 O8 C9 C10 109.5(3) . . . . ?
C4 C7 C9 O8 -106.0(4) . . . . ?
O8 C7 C9 C10 -106.6(4) . . . . ?
C4 C7 C9 C10 147.4(4) . . . . ?
O12 C10 C9 O8 73.4(4) . . . . ?
C11 C10 C9 O8 -169.6(3) . . . . ?
O12 C10 C9 C7 142.2(3) . . . . ?
C11 C10 C9 C7 -100.8(4) . . . . ?
